data_4336046
loop_
_publ_author_name
'Sebastian M. Franke'
'Ba L. Tran'
'Frank W. Heinemann'
'Wolfgang Hieringer'
'Daniel J. Mindiola'
'Karsten Meyer'

_publ_section_title
;
 Uranium(III) Complexes with Bulky Aryloxide Ligands Featuring Metal-Arene
 Interactions and Their Reactivity Toward Nitrous Oxide
;
_journal_name_full 'Inorganic Chemistry'
_journal_page_first 10552
_journal_page_last 10558
_journal_paper_doi 10.1021/ic401532j
_journal_volume 52
_journal_year 2013
_chemical_formula_moiety 'C103 H89 O4 U, 0.5(C6 H6)'
_chemical_formula_sum 'C106 H92 O4 U'
_chemical_formula_weight 1667.83
_chemical_name_systematic
; 
 ? 
;
_space_group_IT_number 2
_symmetry_cell_setting triclinic
_symmetry_space_group_name_Hall '-P 1'
_symmetry_space_group_name_H-M 'P -1'
_atom_sites_solution_hydrogens geom
_atom_sites_solution_primary direct
_atom_sites_solution_secondary difmap
_audit_creation_method SHELXL-97
_cell_angle_alpha 97.610(1)
_cell_angle_beta 102.272(1)
_cell_angle_gamma 115.843(1)
_cell_formula_units_Z 2
_cell_length_a 14.7703(2)
_cell_length_b 16.2491(2)
_cell_length_c 19.6120(4)
_cell_measurement_reflns_used 9165
_cell_measurement_temperature 100(2)
_cell_measurement_theta_max 27.98
_cell_measurement_theta_min 2.30
_cell_volume 4001.55(12)
_computing_cell_refinement 'Bruker SAINT'
_computing_data_collection 'Bruker APEX2'
_computing_data_reduction 'Bruker SAINT'
_computing_molecular_graphics 'SHELXTL 6.12 (Bruker AXS, 2002)'
_computing_publication_material 'SHELXTL 6.12 (Bruker AXS, 2002)'
_computing_structure_refinement 'SHELXTL 6.12 (Bruker AXS, 2002)'
_computing_structure_solution 'SHELXTL 6.12 (Bruker AXS, 2002)'
_diffrn_ambient_temperature 100(2)
_diffrn_detector_area_resol_mean 83.33
_diffrn_measured_fraction_theta_full 0.998
_diffrn_measured_fraction_theta_max 0.881
_diffrn_measurement_device_type 'Bruker Smart APEX II CCD area detector'
_diffrn_measurement_method 'phi and omega scans'
_diffrn_radiation_monochromator graphite
_diffrn_radiation_source 'fine-focus sealed tube'
_diffrn_radiation_type MoK\a
_diffrn_radiation_wavelength 0.71073
_diffrn_reflns_av_R_equivalents 0.0401
_diffrn_reflns_av_sigmaI/netI 0.0330
_diffrn_reflns_limit_h_max 19
_diffrn_reflns_limit_h_min -19
_diffrn_reflns_limit_k_max 20
_diffrn_reflns_limit_k_min -20
_diffrn_reflns_limit_l_max 24
_diffrn_reflns_limit_l_min -24
_diffrn_reflns_number 119080
_diffrn_reflns_theta_full 25.00
_diffrn_reflns_theta_max 29.28
_diffrn_reflns_theta_min 1.44
_exptl_absorpt_coefficient_mu 2.085
_exptl_absorpt_correction_T_max 0.746
_exptl_absorpt_correction_T_min 0.618
_exptl_absorpt_correction_type multi-scan
_exptl_absorpt_process_details 'SADABS, Bruker-AXS, 2002'
_exptl_crystal_colour black
_exptl_crystal_density_diffrn 1.384
_exptl_crystal_description block
_exptl_crystal_F_000 1704
_exptl_crystal_size_max 0.42
_exptl_crystal_size_mid 0.38
_exptl_crystal_size_min 0.20
_refine_diff_density_max 1.082
_refine_diff_density_min -0.761
_refine_diff_density_rms 0.080
_refine_ls_extinction_method none
_refine_ls_goodness_of_fit_ref 1.036
_refine_ls_hydrogen_treatment constr
_refine_ls_matrix_type full
_refine_ls_number_parameters 1019
_refine_ls_number_reflns 19237
_refine_ls_number_restraints 72
_refine_ls_restrained_S_all 1.049
_refine_ls_R_factor_all 0.0322
_refine_ls_R_factor_gt 0.0261
_refine_ls_shift/su_max 0.005
_refine_ls_shift/su_mean 0.000
_refine_ls_structure_factor_coef Fsqd
_refine_ls_weighting_details 'calc w=1/[\s^2^(Fo^2^)+(0.0290P)^2^+2.6656P] where P=(Fo^2^+2Fc^2^)/3'
_refine_ls_weighting_scheme calc
_refine_ls_wR_factor_gt 0.0573
_refine_ls_wR_factor_ref 0.0595
_reflns_number_gt 17402
_reflns_number_total 19237
_reflns_threshold_expression >2sigma(I)
_cod_data_source_file ic401532j_si_002.cif
_cod_data_source_block sf1201
_cod_original_cell_volume 4001.55(11)
_cod_original_sg_symbol_Hall -P1
_cod_database_code 4336046

loop_
_symmetry_equiv_pos_as_xyz
'x, y, z'
'-x, -y, -z'

loop_
_atom_site_label
_atom_site_type_symbol
_atom_site_fract_x
_atom_site_fract_y
_atom_site_fract_z
_atom_site_U_iso_or_equiv
_atom_site_adp_type
_atom_site_occupancy
_atom_site_symmetry_multiplicity
_atom_site_calc_flag
_atom_site_refinement_flags
U1 U 0.607505(6) 0.873090(5) 0.713009(4) 0.01316(3) Uani 1 1 d .
O1 O 0.77348(11) 0.93880(11) 0.71226(8) 0.0171(3) Uani 1 1 d .
O2 O 0.53170(11) 0.71934(10) 0.70892(8) 0.0161(3) Uani 1 1 d .
O3 O 0.57567(11) 0.98126(10) 0.76869(8) 0.0165(3) Uani 1 1 d .
O4 O 0.68351(14) 0.89480(12) 0.84786(9) 0.0258(4) Uani 1 1 d .
C1 C 0.84448(16) 1.00962(15) 0.69272(12) 0.0163(4) Uani 1 1 d .
C2 C 0.82825(16) 1.01102(16) 0.61952(12) 0.0169(4) Uani 1 1 d .
C3 C 0.89951(16) 1.08910(16) 0.60155(12) 0.0188(4) Uani 1 1 d .
H3 H 0.8868 1.0914 0.5524 0.023 Uiso 1 1 calc R
C4 C 0.98831(17) 1.16357(16) 0.65300(13) 0.0202(5) Uani 1 1 d .
C5 C 1.00595(16) 1.15823(16) 0.72450(12) 0.0199(5) Uani 1 1 d .
H5 H 1.0674 1.2075 0.7602 0.024 Uiso 1 1 calc R
C6 C 0.93629(16) 1.08286(16) 0.74528(12) 0.0170(4) Uani 1 1 d .
C7 C 0.73738(16) 0.92403(15) 0.56339(11) 0.0154(4) Uani 1 1 d .
H7 H 0.7481 0.8696 0.5734 0.018 Uiso 1 1 calc R
C8 C 0.62974(16) 0.90189(16) 0.57166(11) 0.0150(4) Uani 1 1 d .
C9 C 0.60577(16) 0.97278(16) 0.59647(11) 0.0169(4) Uani 1 1 d .
H9 H 0.6568 1.0375 0.6068 0.020 Uiso 1 1 calc R
C10 C 0.50709(17) 0.94837(17) 0.60604(12) 0.0206(5) Uani 1 1 d .
H10 H 0.4912 0.9967 0.6224 0.025 Uiso 1 1 calc R
C11 C 0.43177(17) 0.85394(17) 0.59186(12) 0.0222(5) Uani 1 1 d .
H11 H 0.3652 0.8379 0.5993 0.027 Uiso 1 1 calc R
C12 C 0.45451(17) 0.78305(17) 0.56668(12) 0.0201(5) Uani 1 1 d .
H12 H 0.4032 0.7184 0.5564 0.024 Uiso 1 1 calc R
C13 C 0.55281(17) 0.80718(16) 0.55657(11) 0.0177(4) Uani 1 1 d .
H13 H 0.5677 0.7585 0.5392 0.021 Uiso 1 1 calc R
C14 C 0.74101(16) 0.92435(15) 0.48627(12) 0.0159(4) Uani 1 1 d .
C15 C 0.66241(16) 0.92501(16) 0.43317(12) 0.0187(4) Uani 1 1 d .
H15 H 0.6027 0.9246 0.4443 0.022 Uiso 1 1 calc R
C16 C 0.67058(18) 0.92626(16) 0.36380(12) 0.0216(5) Uani 1 1 d .
H16 H 0.6154 0.9248 0.3276 0.026 Uiso 1 1 calc R
C17 C 0.75789(18) 0.92956(16) 0.34719(12) 0.0215(5) Uani 1 1 d .
H17 H 0.7643 0.9329 0.3003 0.026 Uiso 1 1 calc R
C18 C 0.83654(18) 0.92796(16) 0.39946(13) 0.0217(5) Uani 1 1 d .
H18 H 0.8965 0.9292 0.3882 0.026 Uiso 1 1 calc R
C19 C 0.82748(17) 0.92458(16) 0.46790(12) 0.0201(5) Uani 1 1 d .
H19 H 0.8810 0.9224 0.5031 0.024 Uiso 1 1 calc R
C20 C 1.06443(19) 1.24592(18) 0.63149(15) 0.0281(5) Uani 1 1 d .
H20A H 1.1180 1.2318 0.6193 0.042 Uiso 1 1 calc R
H20B H 1.0988 1.3027 0.6717 0.042 Uiso 1 1 calc R
H20C H 1.0260 1.2568 0.5895 0.042 Uiso 1 1 calc R
C21 C 0.95584(16) 1.07484(16) 0.82285(12) 0.0177(4) Uani 1 1 d .
H21 H 0.8861 1.0510 0.8324 0.021 Uiso 1 1 calc R
C22 C 0.99376(16) 1.00269(16) 0.83556(12) 0.0196(5) Uani 1 1 d .
C23 C 1.03783(17) 0.97138(17) 0.78910(13) 0.0230(5) Uani 1 1 d .
H23 H 1.0435 0.9938 0.7470 0.028 Uiso 1 1 calc R
C24 C 1.07379(18) 0.90741(17) 0.80375(14) 0.0266(5) Uani 1 1 d .
H24 H 1.1038 0.8865 0.7716 0.032 Uiso 1 1 calc R
C25 C 1.0661(2) 0.87426(18) 0.86451(15) 0.0322(6) Uani 1 1 d .
H25 H 1.0911 0.8309 0.8744 0.039 Uiso 1 1 calc R
C26 C 1.0217(2) 0.9045(2) 0.91124(15) 0.0342(6) Uani 1 1 d .
H26 H 1.0158 0.8816 0.9531 0.041 Uiso 1 1 calc R
C27 C 0.9860(2) 0.96840(18) 0.89650(13) 0.0274(5) Uani 1 1 d .
H27 H 0.9558 0.9890 0.9286 0.033 Uiso 1 1 calc R
C28 C 1.02902(17) 1.17072(16) 0.87667(12) 0.0187(4) Uani 1 1 d .
C29 C 1.13760(18) 1.20659(18) 0.90061(13) 0.0260(5) Uani 1 1 d .
H29 H 1.1677 1.1691 0.8855 0.031 Uiso 1 1 calc R
C30 C 1.20283(19) 1.29647(18) 0.94632(14) 0.0305(6) Uani 1 1 d .
H30 H 1.2771 1.3202 0.9619 0.037 Uiso 1 1 calc R
C31 C 1.1599(2) 1.35158(18) 0.96927(14) 0.0299(6) Uani 1 1 d .
H31 H 1.2044 1.4131 1.0006 0.036 Uiso 1 1 calc R
C32 C 1.0516(2) 1.31637(18) 0.94616(14) 0.0297(6) Uani 1 1 d .
H32 H 1.0215 1.3536 0.9619 0.036 Uiso 1 1 calc R
C33 C 0.98736(18) 1.22709(17) 0.90026(12) 0.0232(5) Uani 1 1 d .
H33 H 0.9132 1.2037 0.8845 0.028 Uiso 1 1 calc R
C34 C 0.49864(16) 0.62707(15) 0.70391(12) 0.0169(4) Uani 1 1 d .
C35 C 0.39159(16) 0.56256(16) 0.69383(13) 0.0198(5) Uani 1 1 d .
C36 C 0.36155(17) 0.46772(17) 0.69056(14) 0.0248(5) Uani 1 1 d .
H36 H 0.2893 0.4252 0.6831 0.030 Uiso 1 1 calc R
C37 C 0.43241(18) 0.43266(17) 0.69766(16) 0.0294(6) Uani 1 1 d .
C38 C 0.53742(18) 0.49672(17) 0.70668(15) 0.0285(6) Uani 1 1 d .
H38 H 0.5876 0.4745 0.7115 0.034 Uiso 1 1 calc R
C39 C 0.57147(16) 0.59111(16) 0.70895(13) 0.0203(5) Uani 1 1 d .
C40 C 0.30580(16) 0.59211(15) 0.68231(12) 0.0165(4) Uani 1 1 d .
H40 H 0.3405 0.6612 0.7062 0.020 Uiso 1 1 calc R
C41 C 0.25426(15) 0.57882(15) 0.60297(12) 0.0163(4) Uani 1 1 d .
C42 C 0.19955(17) 0.62827(16) 0.58382(12) 0.0194(5) Uani 1 1 d .
H42 H 0.2008 0.6740 0.6201 0.023 Uiso 1 1 calc R
C43 C 0.14350(18) 0.61125(18) 0.51245(13) 0.0254(5) Uani 1 1 d .
H43 H 0.1061 0.6449 0.5003 0.030 Uiso 1 1 calc R
C44 C 0.14191(19) 0.54549(19) 0.45892(14) 0.0291(5) Uani 1 1 d .
H44 H 0.1027 0.5331 0.4102 0.035 Uiso 1 1 calc R
C45 C 0.1979(2) 0.49785(18) 0.47706(13) 0.0285(5) Uani 1 1 d .
H45 H 0.1983 0.4536 0.4404 0.034 Uiso 1 1 calc R
C46 C 0.25342(18) 0.51421(17) 0.54822(13) 0.0225(5) Uani 1 1 d .
H46 H 0.2914 0.4809 0.5599 0.027 Uiso 1 1 calc R
C47 C 0.22328(17) 0.54031(15) 0.71963(12) 0.0180(4) Uani 1 1 d .
C48 C 0.11575(17) 0.49450(16) 0.68552(13) 0.0199(5) Uani 1 1 d .
H48 H 0.0898 0.4952 0.6370 0.024 Uiso 1 1 calc R
C49 C 0.04473(18) 0.44708(17) 0.72183(14) 0.0265(5) Uani 1 1 d .
H49 H -0.0289 0.4161 0.6976 0.032 Uiso 1 1 calc R
C50 C 0.0796(2) 0.44464(18) 0.79151(15) 0.0307(6) Uani 1 1 d .
H50 H 0.0309 0.4117 0.8155 0.037 Uiso 1 1 calc R
C51 C 0.1867(2) 0.4907(2) 0.82644(15) 0.0366(6) Uani 1 1 d .
H51 H 0.2121 0.4901 0.8750 0.044 Uiso 1 1 calc R
C52 C 0.2574(2) 0.53795(19) 0.79072(14) 0.0308(6) Uani 1 1 d .
H52 H 0.3309 0.5695 0.8155 0.037 Uiso 1 1 calc R
C53 C 0.3981(2) 0.33000(19) 0.69553(19) 0.0415(7) Uani 1 1 d .
H53A H 0.3287 0.3007 0.7032 0.062 Uiso 1 1 calc R
H53B H 0.4495 0.3255 0.7336 0.062 Uiso 1 1 calc R
H53C H 0.3939 0.2970 0.6484 0.062 Uiso 1 1 calc R
C54 C 0.68539(16) 0.65655(16) 0.71276(13) 0.0198(5) Uani 1 1 d .
H54 H 0.7071 0.7196 0.7444 0.024 Uiso 1 1 calc R
C55 C 0.69873(17) 0.67184(16) 0.63953(13) 0.0214(5) Uani 1 1 d .
C56 C 0.79752(18) 0.73801(17) 0.63763(15) 0.0266(5) Uani 1 1 d .
H56 H 0.8524 0.7752 0.6816 0.032 Uiso 1 1 calc R
C57 C 0.81640(19) 0.75011(19) 0.57248(15) 0.0303(6) Uani 1 1 d .
H57 H 0.8843 0.7948 0.5721 0.036 Uiso 1 1 calc R
C58 C 0.7375(2) 0.69782(19) 0.50836(15) 0.0316(6) Uani 1 1 d .
H58 H 0.7509 0.7061 0.4638 0.038 Uiso 1 1 calc R
C59 C 0.6384(2) 0.63299(18) 0.50902(15) 0.0301(6) Uani 1 1 d .
H59 H 0.5833 0.5974 0.4649 0.036 Uiso 1 1 calc R
C60 C 0.61951(19) 0.62007(17) 0.57451(14) 0.0256(5) Uani 1 1 d .
H60 H 0.5515 0.5752 0.5746 0.031 Uiso 1 1 calc R
C61 C 0.76160(16) 0.62279(16) 0.74702(13) 0.0200(5) Uani 1 1 d .
C62 C 0.76981(17) 0.54969(17) 0.70721(13) 0.0225(5) Uani 1 1 d .
H62 H 0.7288 0.5217 0.6579 0.027 Uiso 1 1 calc R
C63 C 0.83715(18) 0.51755(17) 0.73880(13) 0.0237(5) Uani 1 1 d .
H63 H 0.8402 0.4664 0.7116 0.028 Uiso 1 1 calc R
C64 C 0.89976(18) 0.55954(18) 0.80958(14) 0.0267(5) Uani 1 1 d .
H64 H 0.9473 0.5386 0.8308 0.032 Uiso 1 1 calc R
C65 C 0.89304(19) 0.63206(19) 0.84946(14) 0.0288(5) Uani 1 1 d .
H65 H 0.9358 0.6610 0.8983 0.035 Uiso 1 1 calc R
C66 C 0.82359(18) 0.66300(18) 0.81826(13) 0.0253(5) Uani 1 1 d .
H66 H 0.8188 0.7124 0.8464 0.030 Uiso 1 1 calc R
C67 C 0.52716(16) 1.02825(15) 0.79023(11) 0.0149(4) Uani 1 1 d .
C68 C 0.57863(15) 1.12782(15) 0.80998(11) 0.0151(4) Uani 1 1 d .
C69 C 0.52509(16) 1.17478(16) 0.83058(11) 0.0166(4) Uani 1 1 d .
H69 H 0.5603 1.2420 0.8436 0.020 Uiso 1 1 calc R
C70 C 0.42186(16) 1.12638(16) 0.83262(11) 0.0167(4) Uani 1 1 d .
C71 C 0.37354(16) 1.02833(16) 0.81528(11) 0.0178(4) Uani 1 1 d .
H71 H 0.3035 0.9940 0.8172 0.021 Uiso 1 1 calc R
C72 C 0.42393(16) 0.97840(15) 0.79518(11) 0.0163(4) Uani 1 1 d .
C73 C 0.69196(16) 1.18334(15) 0.80878(12) 0.0166(4) Uani 1 1 d .
H73 H 0.7230 1.1398 0.8123 0.020 Uiso 1 1 calc R
C74 C 0.69830(16) 1.21100(15) 0.73792(12) 0.0175(4) Uani 1 1 d .
C75 C 0.78068(17) 1.21668(16) 0.71159(13) 0.0222(5) Uani 1 1 d .
H75 H 0.8329 1.2043 0.7384 0.027 Uiso 1 1 calc R
C76 C 0.78764(19) 1.24008(17) 0.64696(13) 0.0261(5) Uani 1 1 d .
H76 H 0.8443 1.2435 0.6297 0.031 Uiso 1 1 calc R
C77 C 0.71263(19) 1.25855(18) 0.60731(13) 0.0289(6) Uani 1 1 d .
H77 H 0.7171 1.2742 0.5627 0.035 Uiso 1 1 calc R
C78 C 0.63088(19) 1.2540(2) 0.63314(14) 0.0310(6) Uani 1 1 d .
H78 H 0.5795 1.2674 0.6064 0.037 Uiso 1 1 calc R
C79 C 0.62349(18) 1.23022(18) 0.69758(13) 0.0261(5) Uani 1 1 d .
H79 H 0.5667 1.2269 0.7146 0.031 Uiso 1 1 calc R
C80 C 0.75649(16) 1.26628(16) 0.87606(12) 0.0180(4) Uani 1 1 d .
C81 C 0.79146(19) 1.35946(17) 0.87432(13) 0.0255(5) Uani 1 1 d .
H81 H 0.7787 1.3746 0.8293 0.031 Uiso 1 1 calc R
C82 C 0.8455(2) 1.43175(18) 0.93803(14) 0.0305(6) Uani 1 1 d .
H82 H 0.8690 1.4956 0.9360 0.037 Uiso 1 1 calc R
C83 C 0.86504(19) 1.41147(19) 1.00366(14) 0.0289(6) Uani 1 1 d .
H83 H 0.9014 1.4610 1.0469 0.035 Uiso 1 1 calc R
C84 C 0.83148(18) 1.31890(18) 1.00637(13) 0.0271(5) Uani 1 1 d .
H84 H 0.8448 1.3042 1.0515 0.032 Uiso 1 1 calc R
C85 C 0.77798(17) 1.24713(17) 0.94289(13) 0.0225(5) Uani 1 1 d .
H85 H 0.7555 1.1834 0.9452 0.027 Uiso 1 1 calc R
C86 C 0.36474(18) 1.17862(17) 0.85420(13) 0.0231(5) Uani 1 1 d .
H86A H 0.4163 1.2414 0.8859 0.035 Uiso 1 1 calc R
H86B H 0.3169 1.1429 0.8798 0.035 Uiso 1 1 calc R
H86C H 0.3240 1.1854 0.8109 0.035 Uiso 1 1 calc R
C87 C 0.37321(16) 0.87199(15) 0.78343(12) 0.0173(4) Uani 1 1 d .
H87 H 0.4080 0.8501 0.7522 0.021 Uiso 1 1 calc R
C88 C 0.25586(16) 0.82136(16) 0.74165(12) 0.0184(4) Uani 1 1 d .
C89 C 0.22246(17) 0.84871(16) 0.68070(12) 0.0211(5) Uani 1 1 d .
H89 H 0.2719 0.9009 0.6683 0.025 Uiso 1 1 calc R
C90 C 0.11711(19) 0.80014(18) 0.63790(14) 0.0287(6) Uani 1 1 d .
H90 H 0.0949 0.8196 0.5968 0.034 Uiso 1 1 calc R
C91 C 0.04513(19) 0.72367(18) 0.65544(15) 0.0323(6) Uani 1 1 d .
H91 H -0.0265 0.6899 0.6261 0.039 Uiso 1 1 calc R
C92 C 0.07734(18) 0.69656(17) 0.71544(15) 0.0302(6) Uani 1 1 d .
H92 H 0.0275 0.6444 0.7276 0.036 Uiso 1 1 calc R
C93 C 0.18211(18) 0.74470(16) 0.75854(14) 0.0235(5) Uani 1 1 d .
H93 H 0.2033 0.7250 0.7998 0.028 Uiso 1 1 calc R
C94 C 0.39906(17) 0.84604(16) 0.85424(12) 0.0213(5) Uani 1 1 d .
C95 C 0.39437(19) 0.89046(18) 0.91829(13) 0.0265(5) Uani 1 1 d .
H95 H 0.3777 0.9408 0.9188 0.032 Uiso 1 1 calc R
C96 C 0.4134(2) 0.86272(19) 0.98096(14) 0.0317(6) Uani 1 1 d .
H96 H 0.4109 0.8947 1.0242 0.038 Uiso 1 1 calc R
C97 C 0.4361(2) 0.7890(2) 0.98125(14) 0.0360(6) Uani 1 1 d .
H97 H 0.4446 0.7671 1.0235 0.043 Uiso 1 1 calc R
C98 C 0.4463(2) 0.7472(2) 0.91887(15) 0.0411(7) Uani 1 1 d .
H98 H 0.4654 0.6985 0.9191 0.049 Uiso 1 1 calc R
C99 C 0.4286(2) 0.77628(19) 0.85634(14) 0.0310(6) Uani 1 1 d .
H99 H 0.4370 0.7479 0.8142 0.037 Uiso 1 1 calc R
C100 C 0.7011(3) 0.8262(2) 0.87992(15) 0.0387(7) Uani 1 1 d .
H10A H 0.7608 0.8208 0.8686 0.046 Uiso 1 1 calc R
H10B H 0.6373 0.7633 0.8610 0.046 Uiso 1 1 calc R
C101 C 0.7260(3) 0.8606(2) 0.96116(15) 0.0417(7) Uani 1 1 d .
H10C H 0.6827 0.8092 0.9808 0.050 Uiso 1 1 calc R
H10D H 0.8016 0.8835 0.9861 0.050 Uiso 1 1 calc R
C102 C 0.6990(2) 0.9408(2) 0.97022(15) 0.0390(7) Uani 1 1 d .
H10E H 0.6248 0.9173 0.9700 0.047 Uiso 1 1 calc R
H10F H 0.7463 0.9902 1.0155 0.047 Uiso 1 1 calc R
C103 C 0.7164(2) 0.9771(2) 0.90565(13) 0.0314(6) Uani 1 1 d .
H10G H 0.6739 1.0091 0.8928 0.038 Uiso 1 1 calc R
H10H H 0.7919 1.0227 0.9151 0.038 Uiso 1 1 calc R
C201 C 0.4467(6) 0.5372(5) 1.0819(4) 0.111(2) Uani 0.50 1 d PGU
H201 H 0.4220 0.5559 1.1190 0.133 Uiso 0.50 1 calc PR
C202 C 0.4163(5) 0.5492(5) 1.0135(4) 0.104(2) Uani 0.50 1 d PGU
H202 H 0.3708 0.5762 1.0037 0.125 Uiso 0.50 1 calc PR
C203 C 0.4524(6) 0.5219(6) 0.9593(3) 0.103(2) Uani 0.50 1 d PGU
H203 H 0.4316 0.5301 0.9126 0.123 Uiso 0.50 1 calc PR
C204 C 0.5189(7) 0.4825(7) 0.9736(4) 0.093(2) Uani 0.50 1 d PGU
H204 H 0.5436 0.4638 0.9366 0.112 Uiso 0.50 1 calc PR
C205 C 0.5493(6) 0.4705(6) 1.0421(4) 0.110(2) Uani 0.50 1 d PGU
H205 H 0.5948 0.4436 1.0518 0.131 Uiso 0.50 1 calc PR
C206 C 0.5132(6) 0.4978(5) 1.0962(3) 0.104(2) Uani 0.50 1 d PGU
H206 H 0.5340 0.4896 1.1430 0.125 Uiso 0.50 1 calc PR

loop_
_atom_site_aniso_label
_atom_site_aniso_U_11
_atom_site_aniso_U_22
_atom_site_aniso_U_33
_atom_site_aniso_U_23
_atom_site_aniso_U_13
_atom_site_aniso_U_12
U1 0.01301(4) 0.01217(4) 0.01363(4) 0.00229(3) 0.00463(3) 0.00546(3)
O1 0.0139(7) 0.0195(8) 0.0162(8) 0.0049(6) 0.0044(6) 0.0067(6)
O2 0.0144(7) 0.0123(8) 0.0201(8) 0.0041(6) 0.0045(6) 0.0054(6)
O3 0.0157(7) 0.0159(8) 0.0171(8) 0.0017(6) 0.0048(6) 0.0078(6)
O4 0.0376(9) 0.0301(10) 0.0166(8) 0.0065(7) 0.0081(7) 0.0220(8)
C1 0.0136(9) 0.0183(11) 0.0187(11) 0.0044(9) 0.0059(8) 0.0088(9)
C2 0.0154(9) 0.0174(11) 0.0193(11) 0.0033(9) 0.0053(8) 0.0094(9)
C3 0.0188(10) 0.0212(12) 0.0195(12) 0.0057(9) 0.0084(9) 0.0110(9)
C4 0.0183(10) 0.0192(12) 0.0256(13) 0.0053(10) 0.0096(9) 0.0100(9)
C5 0.0145(9) 0.0170(12) 0.0240(12) -0.0010(9) 0.0046(9) 0.0062(9)
C6 0.0141(9) 0.0193(12) 0.0165(11) -0.0001(9) 0.0041(8) 0.0087(9)
C7 0.0156(9) 0.0159(11) 0.0149(11) 0.0032(9) 0.0048(8) 0.0078(9)
C8 0.0156(9) 0.0203(12) 0.0094(10) 0.0043(9) 0.0027(8) 0.0092(9)
C9 0.0188(10) 0.0168(11) 0.0141(11) 0.0048(9) 0.0030(8) 0.0084(9)
C10 0.0228(11) 0.0284(13) 0.0160(11) 0.0060(10) 0.0053(9) 0.0170(10)
C11 0.0152(10) 0.0313(14) 0.0172(12) 0.0055(10) 0.0038(9) 0.0095(10)
C12 0.0180(10) 0.0199(12) 0.0134(11) 0.0027(9) 0.0013(9) 0.0032(9)
C13 0.0212(10) 0.0193(12) 0.0121(11) 0.0029(9) 0.0045(9) 0.0099(9)
C14 0.0176(10) 0.0135(11) 0.0157(11) 0.0035(9) 0.0052(8) 0.0068(9)
C15 0.0170(10) 0.0205(12) 0.0191(12) 0.0060(9) 0.0053(9) 0.0092(9)
C16 0.0235(11) 0.0207(12) 0.0180(12) 0.0070(10) 0.0028(9) 0.0094(10)
C17 0.0298(12) 0.0201(12) 0.0149(11) 0.0064(9) 0.0089(9) 0.0107(10)
C18 0.0259(11) 0.0201(12) 0.0249(13) 0.0060(10) 0.0135(10) 0.0132(10)
C19 0.0217(10) 0.0203(12) 0.0205(12) 0.0059(10) 0.0066(9) 0.0119(10)
C20 0.0227(11) 0.0230(13) 0.0363(15) 0.0078(11) 0.0132(11) 0.0069(10)
C21 0.0140(9) 0.0206(12) 0.0164(11) -0.0007(9) 0.0031(8) 0.0087(9)
C22 0.0126(9) 0.0171(12) 0.0196(12) -0.0028(9) -0.0008(8) 0.0037(9)
C23 0.0206(11) 0.0219(13) 0.0238(13) 0.0004(10) 0.0051(9) 0.0101(10)
C24 0.0202(11) 0.0214(13) 0.0345(14) -0.0024(11) 0.0052(10) 0.0107(10)
C25 0.0304(13) 0.0193(13) 0.0427(16) 0.0015(12) 0.0016(12) 0.0144(11)
C26 0.0456(15) 0.0296(15) 0.0304(15) 0.0097(12) 0.0078(12) 0.0216(13)
C27 0.0321(13) 0.0281(14) 0.0234(13) 0.0044(11) 0.0080(10) 0.0164(11)
C28 0.0188(10) 0.0205(12) 0.0154(11) 0.0019(9) 0.0024(9) 0.0101(9)
C29 0.0213(11) 0.0247(13) 0.0276(13) 0.0004(11) 0.0012(10) 0.0119(10)
C30 0.0234(12) 0.0258(14) 0.0300(14) 0.0007(11) -0.0034(10) 0.0083(11)
C31 0.0375(14) 0.0185(13) 0.0221(13) -0.0017(10) 0.0009(11) 0.0091(11)
C32 0.0416(14) 0.0264(14) 0.0254(14) 0.0036(11) 0.0110(11) 0.0203(12)
C33 0.0242(11) 0.0264(13) 0.0199(12) 0.0025(10) 0.0047(9) 0.0147(10)
C34 0.0161(9) 0.0138(11) 0.0180(11) 0.0046(9) 0.0024(8) 0.0059(9)
C35 0.0160(10) 0.0195(12) 0.0243(12) 0.0062(10) 0.0037(9) 0.0098(9)
C36 0.0149(10) 0.0180(12) 0.0379(15) 0.0102(11) 0.0050(10) 0.0052(9)
C37 0.0192(11) 0.0179(13) 0.0501(17) 0.0127(12) 0.0079(11) 0.0081(10)
C38 0.0169(10) 0.0211(13) 0.0483(16) 0.0112(12) 0.0074(11) 0.0105(10)
C39 0.0149(10) 0.0170(12) 0.0271(13) 0.0066(10) 0.0042(9) 0.0068(9)
C40 0.0133(9) 0.0139(11) 0.0200(11) 0.0038(9) 0.0035(8) 0.0053(8)
C41 0.0119(9) 0.0145(11) 0.0196(11) 0.0048(9) 0.0049(8) 0.0036(8)
C42 0.0195(10) 0.0185(12) 0.0210(12) 0.0055(10) 0.0073(9) 0.0089(9)
C43 0.0239(11) 0.0305(14) 0.0265(13) 0.0138(11) 0.0088(10) 0.0147(11)
C44 0.0269(12) 0.0325(15) 0.0181(13) 0.0061(11) 0.0008(10) 0.0086(11)
C45 0.0312(13) 0.0252(14) 0.0207(13) -0.0016(11) 0.0075(10) 0.0085(11)
C46 0.0226(11) 0.0203(12) 0.0247(13) 0.0043(10) 0.0083(10) 0.0102(10)
C47 0.0207(10) 0.0143(11) 0.0204(12) 0.0055(9) 0.0082(9) 0.0084(9)
C48 0.0201(10) 0.0186(12) 0.0259(13) 0.0096(10) 0.0089(9) 0.0114(9)
C49 0.0205(11) 0.0229(13) 0.0418(16) 0.0123(11) 0.0155(11) 0.0113(10)
C50 0.0345(13) 0.0271(14) 0.0375(16) 0.0141(12) 0.0237(12) 0.0135(12)
C51 0.0437(15) 0.0374(17) 0.0233(14) 0.0125(12) 0.0136(12) 0.0120(13)
C52 0.0258(12) 0.0319(15) 0.0238(14) 0.0097(11) 0.0048(10) 0.0051(11)
C53 0.0244(12) 0.0188(14) 0.081(2) 0.0204(15) 0.0105(14) 0.0104(11)
C54 0.0127(9) 0.0151(11) 0.0287(13) 0.0044(10) 0.0037(9) 0.0055(9)
C55 0.0187(10) 0.0171(12) 0.0328(14) 0.0094(10) 0.0078(10) 0.0117(9)
C56 0.0199(11) 0.0217(13) 0.0401(15) 0.0133(11) 0.0079(10) 0.0108(10)
C57 0.0269(12) 0.0282(14) 0.0493(17) 0.0198(13) 0.0186(12) 0.0189(11)
C58 0.0430(15) 0.0278(14) 0.0402(16) 0.0142(12) 0.0218(13) 0.0254(13)
C59 0.0376(14) 0.0243(14) 0.0299(14) 0.0026(11) 0.0073(11) 0.0186(12)
C60 0.0242(11) 0.0191(13) 0.0326(14) 0.0045(11) 0.0073(10) 0.0109(10)
C61 0.0146(9) 0.0179(12) 0.0272(13) 0.0064(10) 0.0063(9) 0.0073(9)
C62 0.0197(10) 0.0235(13) 0.0245(13) 0.0063(10) 0.0069(9) 0.0103(10)
C63 0.0236(11) 0.0240(13) 0.0321(14) 0.0120(11) 0.0137(10) 0.0151(10)
C64 0.0224(11) 0.0325(15) 0.0333(14) 0.0168(12) 0.0102(10) 0.0170(11)
C65 0.0260(12) 0.0321(15) 0.0258(14) 0.0076(11) 0.0027(10) 0.0141(11)
C66 0.0213(11) 0.0237(13) 0.0288(14) 0.0030(11) 0.0056(10) 0.0110(10)
C67 0.0162(9) 0.0185(11) 0.0115(10) 0.0033(9) 0.0039(8) 0.0099(9)
C68 0.0130(9) 0.0179(11) 0.0120(10) 0.0029(9) 0.0017(8) 0.0066(9)
C69 0.0193(10) 0.0160(11) 0.0142(11) 0.0034(9) 0.0045(8) 0.0087(9)
C70 0.0179(10) 0.0191(12) 0.0146(11) 0.0027(9) 0.0041(8) 0.0109(9)
C71 0.0154(9) 0.0229(12) 0.0155(11) 0.0045(9) 0.0048(8) 0.0096(9)
C72 0.0169(10) 0.0168(11) 0.0119(10) 0.0013(9) 0.0026(8) 0.0068(9)
C73 0.0138(9) 0.0153(11) 0.0205(12) 0.0038(9) 0.0052(8) 0.0070(9)
C74 0.0167(10) 0.0124(11) 0.0167(11) 0.0000(9) 0.0033(8) 0.0031(9)
C75 0.0197(10) 0.0168(12) 0.0281(13) 0.0039(10) 0.0079(10) 0.0073(9)
C76 0.0263(12) 0.0213(13) 0.0275(14) 0.0029(10) 0.0144(10) 0.0069(10)
C77 0.0280(12) 0.0282(14) 0.0167(12) 0.0055(11) 0.0060(10) 0.0021(11)
C78 0.0219(11) 0.0387(16) 0.0255(14) 0.0144(12) 0.0024(10) 0.0090(11)
C79 0.0184(10) 0.0348(15) 0.0243(13) 0.0109(11) 0.0069(10) 0.0110(10)
C80 0.0129(9) 0.0196(12) 0.0194(12) 0.0017(9) 0.0045(8) 0.0072(9)
C81 0.0290(12) 0.0220(13) 0.0220(13) 0.0043(10) 0.0058(10) 0.0104(11)
C82 0.0351(13) 0.0181(13) 0.0307(15) 0.0019(11) 0.0084(11) 0.0081(11)
C83 0.0247(12) 0.0282(14) 0.0217(13) -0.0053(11) 0.0047(10) 0.0064(11)
C84 0.0246(11) 0.0301(14) 0.0197(13) 0.0031(11) 0.0031(10) 0.0097(11)
C85 0.0214(11) 0.0217(13) 0.0221(12) 0.0049(10) 0.0048(9) 0.0093(10)
C86 0.0231(11) 0.0252(13) 0.0238(13) 0.0024(10) 0.0082(10) 0.0144(10)
C87 0.0164(10) 0.0168(11) 0.0178(11) 0.0037(9) 0.0056(8) 0.0072(9)
C88 0.0167(10) 0.0157(11) 0.0192(12) -0.0015(9) 0.0046(9) 0.0067(9)
C89 0.0211(11) 0.0161(12) 0.0225(12) 0.0016(10) 0.0050(9) 0.0074(9)
C90 0.0273(12) 0.0254(14) 0.0292(14) -0.0023(11) -0.0028(10) 0.0168(11)
C91 0.0167(11) 0.0237(14) 0.0460(17) -0.0075(12) -0.0014(11) 0.0102(10)
C92 0.0189(11) 0.0180(13) 0.0491(17) 0.0014(12) 0.0141(11) 0.0052(10)
C93 0.0229(11) 0.0182(12) 0.0301(13) 0.0045(10) 0.0119(10) 0.0092(10)
C94 0.0182(10) 0.0188(12) 0.0197(12) 0.0026(10) 0.0032(9) 0.0044(9)
C95 0.0291(12) 0.0268(14) 0.0267(13) 0.0096(11) 0.0132(10) 0.0130(11)
C96 0.0320(13) 0.0321(15) 0.0231(14) 0.0075(12) 0.0096(11) 0.0079(12)
C97 0.0407(15) 0.0344(16) 0.0192(14) 0.0099(12) -0.0004(11) 0.0096(13)
C98 0.0553(18) 0.0297(16) 0.0280(15) 0.0043(13) -0.0067(13) 0.0210(14)
C99 0.0415(14) 0.0268(14) 0.0188(13) 0.0001(11) -0.0021(11) 0.0180(12)
C100 0.0578(18) 0.0462(18) 0.0286(15) 0.0117(13) 0.0085(13) 0.0405(16)
C101 0.0516(17) 0.057(2) 0.0244(15) 0.0171(14) 0.0064(13) 0.0334(16)
C102 0.0366(14) 0.054(2) 0.0242(14) 0.0043(13) 0.0095(12) 0.0216(14)
C103 0.0401(14) 0.0350(16) 0.0174(13) -0.0002(11) 0.0039(11) 0.0207(13)
C201 0.104(3) 0.088(3) 0.114(4) 0.034(3) -0.003(3) 0.036(3)
C202 0.097(3) 0.084(3) 0.112(4) 0.043(3) 0.000(3) 0.035(3)
C203 0.093(3) 0.081(3) 0.108(3) 0.053(3) -0.003(3) 0.027(3)
C204 0.080(3) 0.082(3) 0.103(3) 0.044(3) 0.004(3) 0.032(2)
C205 0.097(3) 0.091(3) 0.112(4) 0.046(3) 0.000(3) 0.029(3)
C206 0.099(3) 0.090(3) 0.109(4) 0.037(3) 0.003(3) 0.043(3)

loop_
_atom_type_symbol
_atom_type_description
_atom_type_scat_dispersion_real
_atom_type_scat_dispersion_imag
_atom_type_scat_source
C C 0.0033 0.0016 'International Tables Vol C Tables 4.2.6.8 and 6.1.1.4'
H H 0.0000 0.0000 'International Tables Vol C Tables 4.2.6.8 and 6.1.1.4'
O O 0.0106 0.0060 'International Tables Vol C Tables 4.2.6.8 and 6.1.1.4'
U U -9.6767 9.6646 'International Tables Vol C Tables 4.2.6.8 and 6.1.1.4'

loop_
_geom_angle_atom_site_label_1
_geom_angle_atom_site_label_2
_geom_angle_atom_site_label_3
_geom_angle
O1 U1 O3 109.92(5)
O1 U1 O2 116.19(5)
O3 U1 O2 126.91(5)
O1 U1 O4 85.50(5)
O3 U1 O4 74.36(5)
O2 U1 O4 84.24(6)
O1 U1 C13 85.83(6)
O3 U1 C13 124.80(6)
O2 U1 C13 84.24(6)
O4 U1 C13 160.77(6)
O1 U1 C8 67.03(5)
O3 U1 C8 110.58(6)
O2 U1 C8 110.54(6)
O4 U1 C8 152.29(6)
C13 U1 C8 27.66(6)
O1 U1 C12 113.01(6)
O3 U1 C12 108.61(6)
O2 U1 C12 76.36(6)
O4 U1 C12 157.59(6)
C13 U1 C12 27.47(6)
C8 U1 C12 48.82(6)
O1 U1 C9 76.83(6)
O3 U1 C9 83.13(6)
O2 U1 C9 131.07(6)
O4 U1 C9 144.61(6)
C13 U1 C9 48.27(6)
C8 U1 C9 27.48(6)
C12 U1 C9 56.21(6)
O1 U1 C11 122.50(6)
O3 U1 C11 81.64(6)
O2 U1 C11 94.33(6)
O4 U1 C11 148.38(6)
C13 U1 C11 48.14(6)
C8 U1 C11 56.62(6)
C12 U1 C11 27.08(6)
C9 U1 C11 47.92(6)
O1 U1 C10 103.30(6)
O3 U1 C10 69.03(6)
O2 U1 C10 120.99(6)
O4 U1 C10 143.20(6)
C13 U1 C10 55.81(6)
C8 U1 C10 48.19(5)
C12 U1 C10 47.62(6)
C9 U1 C10 27.00(6)
C11 U1 C10 26.83(6)
C1 O1 U1 142.16(13)
C34 O2 U1 171.42(13)
C67 O3 U1 162.98(14)
C100 O4 C103 107.81(19)
C100 O4 U1 125.41(15)
C103 O4 U1 126.78(14)
O1 C1 C2 120.29(19)
O1 C1 C6 120.27(19)
C2 C1 C6 119.4(2)
C3 C2 C1 118.8(2)
C3 C2 C7 123.1(2)
C1 C2 C7 117.92(19)
C4 C3 C2 122.3(2)
C4 C3 H3 118.8
C2 C3 H3 118.8
C3 C4 C5 117.8(2)
C3 C4 C20 120.9(2)
C5 C4 C20 121.3(2)
C6 C5 C4 122.0(2)
C6 C5 H5 119.0
C4 C5 H5 119.0
C5 C6 C1 119.4(2)
C5 C6 C21 122.6(2)
C1 C6 C21 118.02(19)
C8 C7 C2 113.59(17)
C8 C7 C14 112.99(17)
C2 C7 C14 113.35(18)
C8 C7 H7 105.3
C2 C7 H7 105.3
C14 C7 H7 105.3
C13 C8 C9 118.65(18)
C13 C8 C7 118.83(18)
C9 C8 C7 122.48(19)
C13 C8 U1 75.67(12)
C9 C8 U1 77.82(12)
C7 C8 U1 114.58(13)
C10 C9 C8 120.1(2)
C10 C9 U1 77.80(13)
C8 C9 U1 74.70(12)
C10 C9 H9 119.9
C8 C9 H9 119.9
U1 C9 H9 118.4
C11 C10 C9 120.7(2)
C11 C10 U1 76.07(13)
C9 C10 U1 75.20(12)
C11 C10 H10 119.6
C9 C10 H10 119.6
U1 C10 H10 120.1
C10 C11 C12 119.6(2)
C10 C11 U1 77.11(13)
C12 C11 U1 74.94(13)
C10 C11 H11 120.2
C12 C11 H11 120.2
U1 C11 H11 118.7
C11 C12 C13 119.8(2)
C11 C12 U1 77.98(13)
C13 C12 U1 74.93(12)
C11 C12 H12 120.1
C13 C12 H12 120.1
U1 C12 H12 117.9
C12 C13 C8 121.1(2)
C12 C13 U1 77.61(12)
C8 C13 U1 76.67(12)
C12 C13 H13 119.5
C8 C13 H13 119.5
U1 C13 H13 116.9
C15 C14 C19 118.2(2)
C15 C14 C7 123.06(18)
C19 C14 C7 118.77(19)
C14 C15 C16 120.48(19)
C14 C15 H15 119.8
C16 C15 H15 119.8
C17 C16 C15 120.6(2)
C17 C16 H16 119.7
C15 C16 H16 119.7
C16 C17 C18 119.5(2)
C16 C17 H17 120.2
C18 C17 H17 120.2
C19 C18 C17 119.9(2)
C19 C18 H18 120.0
C17 C18 H18 120.0
C18 C19 C14 121.2(2)
C18 C19 H19 119.4
C14 C19 H19 119.4
C4 C20 H20A 109.5
C4 C20 H20B 109.5
H20A C20 H20B 109.5
C4 C20 H20C 109.5
H20A C20 H20C 109.5
H20B C20 H20C 109.5
C6 C21 C28 112.05(19)
C6 C21 C22 113.21(17)
C28 C21 C22 111.57(17)
C6 C21 H21 106.5
C28 C21 H21 106.5
C22 C21 H21 106.5
C23 C22 C27 118.5(2)
C23 C22 C21 122.4(2)
C27 C22 C21 119.05(19)
C22 C23 C24 120.5(2)
C22 C23 H23 119.7
C24 C23 H23 119.7
C25 C24 C23 120.4(2)
C25 C24 H24 119.8
C23 C24 H24 119.8
C24 C25 C26 119.7(2)
C24 C25 H25 120.1
C26 C25 H25 120.1
C25 C26 C27 119.7(3)
C25 C26 H26 120.1
C27 C26 H26 120.1
C22 C27 C26 121.1(2)
C22 C27 H27 119.4
C26 C27 H27 119.4
C29 C28 C33 118.1(2)
C29 C28 C21 122.23(19)
C33 C28 C21 119.57(19)
C30 C29 C28 121.0(2)
C30 C29 H29 119.5
C28 C29 H29 119.5
C31 C30 C29 120.1(2)
C31 C30 H30 119.9
C29 C30 H30 119.9
C30 C31 C32 119.5(2)
C30 C31 H31 120.2
C32 C31 H31 120.2
C33 C32 C31 120.0(2)
C33 C32 H32 120.0
C31 C32 H32 120.0
C32 C33 C28 121.3(2)
C32 C33 H33 119.3
C28 C33 H33 119.3
O2 C34 C35 121.78(18)
O2 C34 C39 120.35(18)
C35 C34 C39 117.9(2)
C36 C35 C34 119.63(19)
C36 C35 C40 118.15(19)
C34 C35 C40 122.1(2)
C37 C36 C35 122.9(2)
C37 C36 H36 118.5
C35 C36 H36 118.5
C36 C37 C38 116.9(2)
C36 C37 C53 121.8(2)
C38 C37 C53 121.3(2)
C39 C38 C37 122.8(2)
C39 C38 H38 118.6
C37 C38 H38 118.6
C38 C39 C34 119.9(2)
C38 C39 C54 120.70(19)
C34 C39 C54 119.3(2)
C41 C40 C35 112.56(17)
C41 C40 C47 111.53(17)
C35 C40 C47 110.72(18)
C41 C40 H40 107.2
C35 C40 H40 107.2
C47 C40 H40 107.2
C46 C41 C42 118.2(2)
C46 C41 C40 122.33(19)
C42 C41 C40 119.38(19)
C43 C42 C41 120.8(2)
C43 C42 H42 119.6
C41 C42 H42 119.6
C44 C43 C42 120.3(2)
C44 C43 H43 119.9
C42 C43 H43 119.9
C43 C44 C45 119.4(2)
C43 C44 H44 120.3
C45 C44 H44 120.3
C46 C45 C44 120.5(2)
C46 C45 H45 119.7
C44 C45 H45 119.7
C45 C46 C41 120.9(2)
C45 C46 H46 119.6
C41 C46 H46 119.6
C48 C47 C52 117.6(2)
C48 C47 C40 123.2(2)
C52 C47 C40 119.2(2)
C47 C48 C49 120.5(2)
C47 C48 H48 119.7
C49 C48 H48 119.7
C50 C49 C48 121.1(2)
C50 C49 H49 119.5
C48 C49 H49 119.5
C49 C50 C51 119.0(2)
C49 C50 H50 120.5
C51 C50 H50 120.5
C50 C51 C52 120.1(3)
C50 C51 H51 120.0
C52 C51 H51 120.0
C51 C52 C47 121.6(2)
C51 C52 H52 119.2
C47 C52 H52 119.2
C37 C53 H53A 109.5
C37 C53 H53B 109.5
H53A C53 H53B 109.5
C37 C53 H53C 109.5
H53A C53 H53C 109.5
H53B C53 H53C 109.5
C39 C54 C61 112.53(18)
C39 C54 C55 113.35(19)
C61 C54 C55 109.14(17)
C39 C54 H54 107.2
C61 C54 H54 107.2
C55 C54 H54 107.2
C60 C55 C56 118.2(2)
C60 C55 C54 123.4(2)
C56 C55 C54 118.2(2)
C57 C56 C55 120.8(2)
C57 C56 H56 119.6
C55 C56 H56 119.6
C58 C57 C56 120.4(2)
C58 C57 H57 119.8
C56 C57 H57 119.8
C57 C58 C59 119.7(2)
C57 C58 H58 120.1
C59 C58 H58 120.1
C58 C59 C60 119.9(3)
C58 C59 H59 120.0
C60 C59 H59 120.0
C55 C60 C59 120.9(2)
C55 C60 H60 119.6
C59 C60 H60 119.6
C66 C61 C62 118.2(2)
C66 C61 C54 121.0(2)
C62 C61 C54 120.8(2)
C63 C62 C61 120.8(2)
C63 C62 H62 119.6
C61 C62 H62 119.6
C64 C63 C62 120.3(2)
C64 C63 H63 119.9
C62 C63 H63 119.9
C63 C64 C65 119.7(2)
C63 C64 H64 120.2
C65 C64 H64 120.2
C64 C65 C66 120.1(2)
C64 C65 H65 119.9
C66 C65 H65 119.9
C61 C66 C65 120.9(2)
C61 C66 H66 119.5
C65 C66 H66 119.5
O3 C67 C68 120.86(18)
O3 C67 C72 120.34(19)
C68 C67 C72 118.78(18)
C69 C68 C67 119.52(19)
C69 C68 C73 120.61(19)
C67 C68 C73 119.87(17)
C70 C69 C68 122.1(2)
C70 C69 H69 118.9
C68 C69 H69 118.9
C71 C70 C69 117.57(18)
C71 C70 C86 121.10(19)
C69 C70 C86 121.3(2)
C70 C71 C72 122.41(19)
C70 C71 H71 118.8
C72 C71 H71 118.8
C71 C72 C67 119.5(2)
C71 C72 C87 121.17(19)
C67 C72 C87 119.22(18)
C68 C73 C74 112.58(17)
C68 C73 C80 110.18(16)
C74 C73 C80 114.19(18)
C68 C73 H73 106.4
C74 C73 H73 106.4
C80 C73 H73 106.4
C75 C74 C79 118.1(2)
C75 C74 C73 119.6(2)
C79 C74 C73 122.27(19)
C76 C75 C74 120.9(2)
C76 C75 H75 119.5
C74 C75 H75 119.5
C77 C76 C75 120.3(2)
C77 C76 H76 119.8
C75 C76 H76 119.8
C76 C77 C78 119.4(2)
C76 C77 H77 120.3
C78 C77 H77 120.3
C79 C78 C77 120.4(2)
C79 C78 H78 119.8
C77 C78 H78 119.8
C78 C79 C74 120.8(2)
C78 C79 H79 119.6
C74 C79 H79 119.6
C81 C80 C85 117.9(2)
C81 C80 C73 123.3(2)
C85 C80 C73 118.7(2)
C80 C81 C82 120.6(2)
C80 C81 H81 119.7
C82 C81 H81 119.7
C83 C82 C81 120.7(2)
C83 C82 H82 119.7
C81 C82 H82 119.7
C82 C83 C84 119.5(2)
C82 C83 H83 120.3
C84 C83 H83 120.3
C83 C84 C85 119.7(2)
C83 C84 H84 120.1
C85 C84 H84 120.1
C84 C85 C80 121.6(2)
C84 C85 H85 119.2
C80 C85 H85 119.2
C70 C86 H86A 109.5
C70 C86 H86B 109.5
H86A C86 H86B 109.5
C70 C86 H86C 109.5
H86A C86 H86C 109.5
H86B C86 H86C 109.5
C72 C87 C94 110.75(18)
C72 C87 C88 113.10(18)
C94 C87 C88 114.15(18)
C72 C87 H87 106.0
C94 C87 H87 106.0
C88 C87 H87 106.0
C93 C88 C89 118.6(2)
C93 C88 C87 122.7(2)
C89 C88 C87 118.6(2)
C90 C89 C88 120.6(2)
C90 C89 H89 119.7
C88 C89 H89 119.7
C91 C90 C89 119.8(2)
C91 C90 H90 120.1
C89 C90 H90 120.1
C92 C91 C90 119.8(2)
C92 C91 H91 120.1
C90 C91 H91 120.1
C91 C92 C93 120.7(2)
C91 C92 H92 119.6
C93 C92 H92 119.6
C88 C93 C92 120.4(2)
C88 C93 H93 119.8
C92 C93 H93 119.8
C99 C94 C95 117.8(2)
C99 C94 C87 119.9(2)
C95 C94 C87 122.3(2)
C96 C95 C94 121.2(2)
C96 C95 H95 119.4
C94 C95 H95 119.4
C97 C96 C95 120.4(2)
C97 C96 H96 119.8
C95 C96 H96 119.8
C96 C97 C98 119.1(3)
C96 C97 H97 120.5
C98 C97 H97 120.5
C99 C98 C97 120.3(3)
C99 C98 H98 119.9
C97 C98 H98 119.9
C94 C99 C98 121.1(2)
C94 C99 H99 119.5
C98 C99 H99 119.5
O4 C100 C101 107.0(2)
O4 C100 H10A 110.3
C101 C100 H10A 110.3
O4 C100 H10B 110.3
C101 C100 H10B 110.3
H10A C100 H10B 108.6
C102 C101 C100 104.6(2)
C102 C101 H10C 110.8
C100 C101 H10C 110.8
C102 C101 H10D 110.8
C100 C101 H10D 110.8
H10C C101 H10D 108.9
C103 C102 C101 102.4(2)
C103 C102 H10E 111.3
C101 C102 H10E 111.3
C103 C102 H10F 111.3
C101 C102 H10F 111.3
H10E C102 H10F 109.2
O4 C103 C102 105.8(2)
O4 C103 H10G 110.6
C102 C103 H10G 110.6
O4 C103 H10H 110.6
C102 C103 H10H 110.6
H10G C103 H10H 108.7
C202 C201 C206 120.0
C202 C201 H201 120.0
C206 C201 H201 120.0
C203 C202 C201 120.0
C203 C202 H202 120.0
C201 C202 H202 120.0
C204 C203 C202 120.0
C204 C203 H203 120.0
C202 C203 H203 120.0
C203 C204 C205 120.0
C203 C204 H204 120.0
C205 C204 H204 120.0
C204 C205 C206 120.0
C204 C205 H205 120.0
C206 C205 H205 120.0
C205 C206 C201 120.0
C205 C206 H206 120.0
C201 C206 H206 120.0

loop_
_geom_bond_atom_site_label_1
_geom_bond_atom_site_label_2
_geom_bond_distance
U1 O1 2.2108(14)
U1 O3 2.2210(14)
U1 O2 2.2297(15)
U1 O4 2.5544(16)
U1 C13 2.921(2)
U1 C8 2.934(2)
U1 C12 2.955(2)
U1 C9 2.973(2)
U1 C11 2.993(2)
U1 C10 3.006(2)
O1 C1 1.344(3)
O2 C34 1.341(3)
O3 C67 1.340(2)
O4 C100 1.441(3)
O4 C103 1.452(3)
C1 C2 1.409(3)
C1 C6 1.411(3)
C2 C3 1.398(3)
C2 C7 1.522(3)
C3 C4 1.390(3)
C3 H3 0.9500
C4 C5 1.392(3)
C4 C20 1.507(3)
C5 C6 1.392(3)
C5 H5 0.9500
C6 C21 1.521(3)
C7 C8 1.520(3)
C7 C14 1.525(3)
C7 H7 1.0000
C8 C13 1.400(3)
C8 C9 1.403(3)
C9 C10 1.396(3)
C9 H9 0.9500
C10 C11 1.392(3)
C10 H10 0.9500
C11 C12 1.393(3)
C11 H11 0.9500
C12 C13 1.396(3)
C12 H12 0.9500
C13 H13 0.9500
C14 C15 1.390(3)
C14 C19 1.397(3)
C15 C16 1.393(3)
C15 H15 0.9500
C16 C17 1.377(3)
C16 H16 0.9500
C17 C18 1.389(3)
C17 H17 0.9500
C18 C19 1.383(3)
C18 H18 0.9500
C19 H19 0.9500
C20 H20A 0.9800
C20 H20B 0.9800
C20 H20C 0.9800
C21 C28 1.523(3)
C21 C22 1.530(3)
C21 H21 1.0000
C22 C23 1.389(3)
C22 C27 1.390(3)
C23 C24 1.393(3)
C23 H23 0.9500
C24 C25 1.377(4)
C24 H24 0.9500
C25 C26 1.389(4)
C25 H25 0.9500
C26 C27 1.390(3)
C26 H26 0.9500
C27 H27 0.9500
C28 C29 1.387(3)
C28 C33 1.390(3)
C29 C30 1.387(4)
C29 H29 0.9500
C30 C31 1.384(4)
C30 H30 0.9500
C31 C32 1.384(4)
C31 H31 0.9500
C32 C33 1.381(4)
C32 H32 0.9500
C33 H33 0.9500
C34 C35 1.416(3)
C34 C39 1.423(3)
C35 C36 1.393(3)
C35 C40 1.525(3)
C36 C37 1.385(3)
C36 H36 0.9500
C37 C38 1.396(3)
C37 C53 1.509(3)
C38 C39 1.381(3)
C38 H38 0.9500
C39 C54 1.527(3)
C40 C41 1.520(3)
C40 C47 1.542(3)
C40 H40 1.0000
C41 C46 1.393(3)
C41 C42 1.399(3)
C42 C43 1.388(3)
C42 H42 0.9500
C43 C44 1.384(4)
C43 H43 0.9500
C44 C45 1.384(4)
C44 H44 0.9500
C45 C46 1.384(4)
C45 H45 0.9500
C46 H46 0.9500
C47 C48 1.382(3)
C47 C52 1.390(3)
C48 C49 1.400(3)
C48 H48 0.9500
C49 C50 1.367(4)
C49 H49 0.9500
C50 C51 1.380(4)
C50 H50 0.9500
C51 C52 1.387(3)
C51 H51 0.9500
C52 H52 0.9500
C53 H53A 0.9800
C53 H53B 0.9800
C53 H53C 0.9800
C54 C61 1.528(3)
C54 C55 1.528(3)
C54 H54 1.0000
C55 C60 1.388(3)
C55 C56 1.397(3)
C56 C57 1.385(4)
C56 H56 0.9500
C57 C58 1.376(4)
C57 H57 0.9500
C58 C59 1.386(4)
C58 H58 0.9500
C59 C60 1.394(4)
C59 H59 0.9500
C60 H60 0.9500
C61 C66 1.382(3)
C61 C62 1.398(3)
C62 C63 1.386(3)
C62 H62 0.9500
C63 C64 1.379(4)
C63 H63 0.9500
C64 C65 1.379(4)
C64 H64 0.9500
C65 C66 1.394(3)
C65 H65 0.9500
C66 H66 0.9500
C67 C68 1.408(3)
C67 C72 1.413(3)
C68 C69 1.397(3)
C68 C73 1.524(3)
C69 C70 1.391(3)
C69 H69 0.9500
C70 C71 1.388(3)
C70 C86 1.514(3)
C71 C72 1.391(3)
C71 H71 0.9500
C72 C87 1.515(3)
C73 C74 1.525(3)
C73 C80 1.530(3)
C73 H73 1.0000
C74 C75 1.392(3)
C74 C79 1.393(3)
C75 C76 1.382(3)
C75 H75 0.9500
C76 C77 1.381(4)
C76 H76 0.9500
C77 C78 1.383(3)
C77 H77 0.9500
C78 C79 1.382(3)
C78 H78 0.9500
C79 H79 0.9500
C80 C81 1.378(3)
C80 C85 1.390(3)
C81 C82 1.396(4)
C81 H81 0.9500
C82 C83 1.373(4)
C82 H82 0.9500
C83 C84 1.376(4)
C83 H83 0.9500
C84 C85 1.389(3)
C84 H84 0.9500
C85 H85 0.9500
C86 H86A 0.9800
C86 H86B 0.9800
C86 H86C 0.9800
C87 C94 1.524(3)
C87 C88 1.525(3)
C87 H87 1.0000
C88 C93 1.389(3)
C88 C89 1.397(3)
C89 C90 1.395(3)
C89 H89 0.9500
C90 C91 1.382(4)
C90 H90 0.9500
C91 C92 1.374(4)
C91 H91 0.9500
C92 C93 1.391(3)
C92 H92 0.9500
C93 H93 0.9500
C94 C99 1.384(3)
C94 C95 1.394(3)
C95 C96 1.380(4)
C95 H95 0.9500
C96 C97 1.377(4)
C96 H96 0.9500
C97 C98 1.389(4)
C97 H97 0.9500
C98 C99 1.386(4)
C98 H98 0.9500
C99 H99 0.9500
C100 C101 1.524(4)
C100 H10A 0.9900
C100 H10B 0.9900
C101 C102 1.521(4)
C101 H10C 0.9900
C101 H10D 0.9900
C102 C103 1.491(4)
C102 H10E 0.9900
C102 H10F 0.9900
C103 H10G 0.9900
C103 H10H 0.9900
C201 C202 1.3900
C201 C206 1.3900
C201 H201 0.9500
C202 C203 1.3900
C202 H202 0.9500
C203 C204 1.3900
C203 H203 0.9500
C204 C205 1.3900
C204 H204 0.9500
C205 C206 1.3900
C205 H205 0.9500
C206 H206 0.9500

loop_
_geom_torsion_atom_site_label_1
_geom_torsion_atom_site_label_2
_geom_torsion_atom_site_label_3
_geom_torsion_atom_site_label_4
_geom_torsion
O3 U1 O1 C1 -55.0(2)
O2 U1 O1 C1 152.1(2)
O4 U1 O1 C1 -126.6(2)
C13 U1 O1 C1 70.6(2)
C8 U1 O1 C1 49.6(2)
C12 U1 O1 C1 66.5(2)
C9 U1 O1 C1 22.6(2)
C11 U1 O1 C1 37.7(2)
C10 U1 O1 C1 17.2(2)
O1 U1 O3 C67 156.2(5)
O2 U1 O3 C67 -54.6(5)
O4 U1 O3 C67 -124.7(5)
C13 U1 O3 C67 57.1(5)
C8 U1 O3 C67 84.1(5)
C12 U1 O3 C67 32.1(5)
C9 U1 O3 C67 82.9(5)
C11 U1 O3 C67 34.6(5)
C10 U1 O3 C67 59.1(5)
O1 U1 O4 C100 -91.2(2)
O3 U1 O4 C100 156.6(2)
O2 U1 O4 C100 25.7(2)
C13 U1 O4 C100 -27.7(3)
C8 U1 O4 C100 -98.8(2)
C12 U1 O4 C100 55.7(3)
C9 U1 O4 C100 -150.85(19)
C11 U1 O4 C100 114.6(2)
C10 U1 O4 C100 162.53(18)
O1 U1 O4 C103 88.86(18)
O3 U1 O4 C103 -23.28(18)
O2 U1 O4 C103 -154.21(18)
C13 U1 O4 C103 152.3(2)
C8 U1 O4 C103 81.3(2)
C12 U1 O4 C103 -124.2(2)
C9 U1 O4 C103 29.2(2)
C11 U1 O4 C103 -65.3(2)
C10 U1 O4 C103 -17.4(2)
U1 O1 C1 C2 -63.1(3)
U1 O1 C1 C6 117.3(2)
O1 C1 C2 C3 175.34(18)
C6 C1 C2 C3 -5.1(3)
O1 C1 C2 C7 -8.5(3)
C6 C1 C2 C7 171.06(18)
C1 C2 C3 C4 2.8(3)
C7 C2 C3 C4 -173.15(19)
C2 C3 C4 C5 0.7(3)
C2 C3 C4 C20 178.99(19)
C3 C4 C5 C6 -1.9(3)
C20 C4 C5 C6 179.8(2)
C4 C5 C6 C1 -0.4(3)
C4 C5 C6 C21 178.47(19)
O1 C1 C6 C5 -176.49(18)
C2 C1 C6 C5 4.0(3)
O1 C1 C6 C21 4.6(3)
C2 C1 C6 C21 -174.95(17)
C3 C2 C7 C8 -122.6(2)
C1 C2 C7 C8 61.4(2)
C3 C2 C7 C14 8.2(3)
C1 C2 C7 C14 -167.79(17)
C2 C7 C8 C13 -144.0(2)
C14 C7 C8 C13 85.0(2)
C2 C7 C8 C9 33.5(3)
C14 C7 C8 C9 -97.4(2)
C2 C7 C8 U1 -57.4(2)
C14 C7 C8 U1 171.65(13)
O1 U1 C8 C13 129.69(13)
O3 U1 C8 C13 -126.65(12)
O2 U1 C8 C13 19.01(13)
O4 U1 C8 C13 137.87(13)
C12 U1 C8 C13 -29.51(12)
C9 U1 C8 C13 -124.15(18)
C11 U1 C8 C13 -62.34(12)
C10 U1 C8 C13 -94.73(14)
O1 U1 C8 C9 -106.16(13)
O3 U1 C8 C9 -2.50(14)
O2 U1 C8 C9 143.16(12)
O4 U1 C8 C9 -97.98(15)
C13 U1 C8 C9 124.15(18)
C12 U1 C8 C9 94.64(14)
C11 U1 C8 C9 61.81(13)
C10 U1 C8 C9 29.42(12)
O1 U1 C8 C7 14.19(14)
O3 U1 C8 C7 117.85(14)
O2 U1 C8 C7 -96.48(15)
O4 U1 C8 C7 22.4(2)
C13 U1 C8 C7 -115.5(2)
C12 U1 C8 C7 -145.00(18)
C9 U1 C8 C7 120.4(2)
C11 U1 C8 C7 -177.83(17)
C10 U1 C8 C7 149.78(18)
C13 C8 C9 C10 0.3(3)
C7 C8 C9 C10 -177.21(19)
U1 C8 C9 C10 -65.68(19)
C13 C8 C9 U1 66.02(18)
C7 C8 C9 U1 -111.53(19)
O1 U1 C9 C10 -168.49(14)
O3 U1 C9 C10 -56.11(13)
O2 U1 C9 C10 78.11(15)
O4 U1 C9 C10 -106.43(15)
C13 U1 C9 C10 95.27(15)
C8 U1 C9 C10 126.2(2)
C12 U1 C9 C10 61.75(13)
C11 U1 C9 C10 28.81(13)
O1 U1 C9 C8 65.26(12)
O3 U1 C9 C8 177.64(13)
O2 U1 C9 C8 -48.14(14)
O4 U1 C9 C8 127.32(13)
C13 U1 C9 C8 -30.98(12)
C12 U1 C9 C8 -64.50(13)
C11 U1 C9 C8 -97.44(14)
C10 U1 C9 C8 -126.2(2)
C8 C9 C10 C11 0.6(3)
U1 C9 C10 C11 -63.5(2)
C8 C9 C10 U1 64.06(18)
O1 U1 C10 C11 139.10(12)
O3 U1 C10 C11 -114.38(13)
O2 U1 C10 C11 6.96(15)
O4 U1 C10 C11 -120.44(14)
C13 U1 C10 C11 63.63(13)
C8 U1 C10 C11 97.64(15)
C12 U1 C10 C11 29.95(12)
C9 U1 C10 C11 127.6(2)
O1 U1 C10 C9 11.52(14)
O3 U1 C10 C9 118.04(14)
O2 U1 C10 C9 -120.62(13)
O4 U1 C10 C9 111.98(14)
C13 U1 C10 C9 -63.95(13)
C8 U1 C10 C9 -29.95(12)
C12 U1 C10 C9 -97.63(15)
C11 U1 C10 C9 -127.6(2)
C9 C10 C11 C12 -1.1(3)
U1 C10 C11 C12 -64.11(19)
C9 C10 C11 U1 63.03(19)
O1 U1 C11 C10 -49.07(15)
O3 U1 C11 C10 59.27(13)
O2 U1 C11 C10 -174.02(13)
O4 U1 C11 C10 99.94(15)
C13 U1 C11 C10 -95.72(14)
C8 U1 C11 C10 -62.22(13)
C12 U1 C11 C10 -125.9(2)
C9 U1 C11 C10 -28.99(12)
O1 U1 C11 C12 76.83(15)
O3 U1 C11 C12 -174.83(14)
O2 U1 C11 C12 -48.13(13)
O4 U1 C11 C12 -134.17(14)
C13 U1 C11 C12 30.17(12)
C8 U1 C11 C12 63.68(13)
C9 U1 C11 C12 96.90(14)
C10 U1 C11 C12 125.9(2)
C10 C11 C12 C13 0.6(3)
U1 C11 C12 C13 -64.61(19)
C10 C11 C12 U1 65.3(2)
O1 U1 C12 C11 -116.85(13)
O3 U1 C12 C11 5.40(14)
O2 U1 C12 C11 130.18(14)
O4 U1 C12 C11 99.42(19)
C13 U1 C12 C11 -125.8(2)
C8 U1 C12 C11 -96.04(15)
C9 U1 C12 C11 -62.44(13)
C10 U1 C12 C11 -29.67(12)
O1 U1 C12 C13 8.91(15)
O3 U1 C12 C13 131.15(13)
O2 U1 C12 C13 -104.07(14)
O4 U1 C12 C13 -134.82(15)
C8 U1 C12 C13 29.72(12)
C9 U1 C12 C13 63.31(13)
C11 U1 C12 C13 125.8(2)
C10 U1 C12 C13 96.09(15)
C11 C12 C13 C8 0.3(3)
U1 C12 C13 C8 -65.92(19)
C11 C12 C13 U1 66.22(19)
C9 C8 C13 C12 -0.8(3)
C7 C8 C13 C12 176.86(19)
U1 C8 C13 C12 66.41(19)
C9 C8 C13 U1 -67.19(18)
C7 C8 C13 U1 110.45(17)
O1 U1 C13 C12 -171.79(14)
O3 U1 C13 C12 -60.35(15)
O2 U1 C13 C12 71.34(14)
O4 U1 C13 C12 124.80(19)
C8 U1 C13 C12 -126.5(2)
C9 U1 C13 C12 -95.75(15)
C11 U1 C13 C12 -29.74(13)
C10 U1 C13 C12 -62.62(14)
O1 U1 C13 C8 -45.27(12)
O3 U1 C13 C8 66.16(13)
O2 U1 C13 C8 -162.15(12)
O4 U1 C13 C8 -108.68(19)
C12 U1 C13 C8 126.5(2)
C9 U1 C13 C8 30.77(11)
C11 U1 C13 C8 96.78(14)
C10 U1 C13 C8 63.90(12)
C8 C7 C14 C15 13.2(3)
C2 C7 C14 C15 -117.9(2)
C8 C7 C14 C19 -167.2(2)
C2 C7 C14 C19 61.7(3)
C19 C14 C15 C16 -0.3(3)
C7 C14 C15 C16 179.3(2)
C14 C15 C16 C17 -1.8(4)
C15 C16 C17 C18 2.5(4)
C16 C17 C18 C19 -1.0(3)
C17 C18 C19 C14 -1.1(4)
C15 C14 C19 C18 1.7(3)
C7 C14 C19 C18 -177.9(2)
C5 C6 C21 C28 23.5(3)
C1 C6 C21 C28 -157.64(18)
C5 C6 C21 C22 -103.8(2)
C1 C6 C21 C22 75.1(2)
C6 C21 C22 C23 19.5(3)
C28 C21 C22 C23 -108.0(2)
C6 C21 C22 C27 -161.8(2)
C28 C21 C22 C27 70.7(3)
C27 C22 C23 C24 -0.3(3)
C21 C22 C23 C24 178.3(2)
C22 C23 C24 C25 0.0(4)
C23 C24 C25 C26 0.3(4)
C24 C25 C26 C27 -0.4(4)
C23 C22 C27 C26 0.3(4)
C21 C22 C27 C26 -178.4(2)
C25 C26 C27 C22 0.1(4)
C6 C21 C28 C29 -91.4(3)
C22 C21 C28 C29 36.7(3)
C6 C21 C28 C33 85.2(2)
C22 C21 C28 C33 -146.6(2)
C33 C28 C29 C30 -0.5(4)
C21 C28 C29 C30 176.2(2)
C28 C29 C30 C31 0.6(4)
C29 C30 C31 C32 -0.1(4)
C30 C31 C32 C33 -0.3(4)
C31 C32 C33 C28 0.4(4)
C29 C28 C33 C32 0.1(4)
C21 C28 C33 C32 -176.7(2)
O2 C34 C35 C36 -178.6(2)
C39 C34 C35 C36 1.2(3)
O2 C34 C35 C40 4.8(3)
C39 C34 C35 C40 -175.5(2)
C34 C35 C36 C37 0.8(4)
C40 C35 C36 C37 177.6(2)
C35 C36 C37 C38 -1.6(4)
C35 C36 C37 C53 178.6(3)
C36 C37 C38 C39 0.3(4)
C53 C37 C38 C39 -179.9(3)
C37 C38 C39 C34 1.7(4)
C37 C38 C39 C54 -175.0(2)
O2 C34 C39 C38 177.4(2)
C35 C34 C39 C38 -2.4(3)
O2 C34 C39 C54 -5.9(3)
C35 C34 C39 C54 174.3(2)
C36 C35 C40 C41 -85.9(3)
C34 C35 C40 C41 90.8(3)
C36 C35 C40 C47 39.7(3)
C34 C35 C40 C47 -143.6(2)
C35 C40 C41 C46 24.2(3)
C47 C40 C41 C46 -101.0(2)
C35 C40 C41 C42 -160.14(19)
C47 C40 C41 C42 74.7(2)
C46 C41 C42 C43 1.9(3)
C40 C41 C42 C43 -174.0(2)
C41 C42 C43 C44 -0.7(3)
C42 C43 C44 C45 -0.9(4)
C43 C44 C45 C46 1.3(4)
C44 C45 C46 C41 -0.1(4)
C42 C41 C46 C45 -1.5(3)
C40 C41 C46 C45 174.3(2)
C41 C40 C47 C48 -4.9(3)
C35 C40 C47 C48 -131.0(2)
C41 C40 C47 C52 174.3(2)
C35 C40 C47 C52 48.2(3)
C52 C47 C48 C49 -0.5(3)
C40 C47 C48 C49 178.7(2)
C47 C48 C49 C50 -0.2(4)
C48 C49 C50 C51 0.7(4)
C49 C50 C51 C52 -0.6(4)
C50 C51 C52 C47 -0.1(4)
C48 C47 C52 C51 0.6(4)
C40 C47 C52 C51 -178.6(2)
C38 C39 C54 C61 -26.0(3)
C34 C39 C54 C61 157.3(2)
C38 C39 C54 C55 98.5(3)
C34 C39 C54 C55 -78.3(3)
C39 C54 C55 C60 -9.9(3)
C61 C54 C55 C60 116.3(2)
C39 C54 C55 C56 173.51(19)
C61 C54 C55 C56 -60.2(3)
C60 C55 C56 C57 -1.3(3)
C54 C55 C56 C57 175.4(2)
C55 C56 C57 C58 0.8(4)
C56 C57 C58 C59 0.3(4)
C57 C58 C59 C60 -0.9(4)
C56 C55 C60 C59 0.7(3)
C54 C55 C60 C59 -175.9(2)
C58 C59 C60 C55 0.4(4)
C39 C54 C61 C66 -100.4(3)
C55 C54 C61 C66 132.9(2)
C39 C54 C61 C62 79.0(3)
C55 C54 C61 C62 -47.7(3)
C66 C61 C62 C63 1.0(3)
C54 C61 C62 C63 -178.5(2)
C61 C62 C63 C64 -2.1(3)
C62 C63 C64 C65 1.7(4)
C63 C64 C65 C66 -0.3(4)
C62 C61 C66 C65 0.5(4)
C54 C61 C66 C65 180.0(2)
C64 C65 C66 C61 -0.9(4)
U1 O3 C67 C68 -147.5(4)
U1 O3 C67 C72 34.0(6)
O3 C67 C68 C69 178.50(19)
C72 C67 C68 C69 -3.0(3)
O3 C67 C68 C73 -1.6(3)
C72 C67 C68 C73 176.93(19)
C67 C68 C69 C70 0.3(3)
C73 C68 C69 C70 -179.7(2)
C68 C69 C70 C71 1.8(3)
C68 C69 C70 C86 -179.2(2)
C69 C70 C71 C72 -1.1(3)
C86 C70 C71 C72 179.9(2)
C70 C71 C72 C67 -1.6(3)
C70 C71 C72 C87 174.1(2)
O3 C67 C72 C71 -177.83(19)
C68 C67 C72 C71 3.7(3)
O3 C67 C72 C87 6.3(3)
C68 C67 C72 C87 -172.18(19)
C69 C68 C73 C74 -85.9(2)
C67 C68 C73 C74 94.2(2)
C69 C68 C73 C80 42.9(3)
C67 C68 C73 C80 -137.1(2)
C68 C73 C74 C75 -147.5(2)
C80 C73 C74 C75 85.9(2)
C68 C73 C74 C79 31.9(3)
C80 C73 C74 C79 -94.7(2)
C79 C74 C75 C76 -0.5(3)
C73 C74 C75 C76 179.0(2)
C74 C75 C76 C77 0.2(4)
C75 C76 C77 C78 0.4(4)
C76 C77 C78 C79 -0.8(4)
C77 C78 C79 C74 0.5(4)
C75 C74 C79 C78 0.1(4)
C73 C74 C79 C78 -179.3(2)
C68 C73 C80 C81 -109.5(2)
C74 C73 C80 C81 18.4(3)
C68 C73 C80 C85 68.1(2)
C74 C73 C80 C85 -164.08(18)
C85 C80 C81 C82 -0.8(3)
C73 C80 C81 C82 176.8(2)
C80 C81 C82 C83 0.1(4)
C81 C82 C83 C84 0.5(4)
C82 C83 C84 C85 -0.3(4)
C83 C84 C85 C80 -0.5(3)
C81 C80 C85 C84 1.0(3)
C73 C80 C85 C84 -176.68(19)
C71 C72 C87 C94 -86.7(2)
C67 C72 C87 C94 89.1(2)
C71 C72 C87 C88 42.9(3)
C67 C72 C87 C88 -141.3(2)
C72 C87 C88 C93 -140.5(2)
C94 C87 C88 C93 -12.7(3)
C72 C87 C88 C89 44.4(3)
C94 C87 C88 C89 172.19(19)
C93 C88 C89 C90 0.2(3)
C87 C88 C89 C90 175.5(2)
C88 C89 C90 C91 -0.6(3)
C89 C90 C91 C92 0.8(4)
C90 C91 C92 C93 -0.6(4)
C89 C88 C93 C92 0.0(3)
C87 C88 C93 C92 -175.1(2)
C91 C92 C93 C88 0.2(3)
C72 C87 C94 C99 -135.6(2)
C88 C87 C94 C99 95.3(3)
C72 C87 C94 C95 44.2(3)
C88 C87 C94 C95 -84.8(3)
C99 C94 C95 C96 -3.2(4)
C87 C94 C95 C96 177.0(2)
C94 C95 C96 C97 -1.0(4)
C95 C96 C97 C98 4.2(4)
C96 C97 C98 C99 -3.2(4)
C95 C94 C99 C98 4.2(4)
C87 C94 C99 C98 -176.0(2)
C97 C98 C99 C94 -1.1(4)
C103 O4 C100 C101 11.0(3)
U1 O4 C100 C101 -168.98(17)
O4 C100 C101 C102 11.3(3)
C100 C101 C102 C103 -28.2(3)
C100 O4 C103 C102 -29.7(3)
U1 O4 C103 C102 150.28(16)
C101 C102 C103 O4 35.6(3)
C206 C201 C202 C203 0.0
C201 C202 C203 C204 0.0
C202 C203 C204 C205 0.0
C203 C204 C205 C206 0.0
C204 C205 C206 C201 0.0
C202 C201 C206 C205 0.0
